data_2243199
loop_
_publ_author_name
'Daoui, Said'
'\,C\?inar, Emine Berrin'
'El Kalai, Fouad'
'Saddik, Rafik'
'Dege, Necmi'
'Karrouchi, Khalid'
'Benchat, Noureddine'

_publ_section_title
;
 Crystal structure, Hirshfeld surface analysis and DFT studies of
 6-[(<i>E</i>)-2-(thiophen-2-yl)ethenyl]-4,5-dihydropyridazin-3(2<i>H</i>)-one
;
_journal_coeditor_code MW2150
_journal_issue 12
_journal_name_full 'Acta Crystallographica Section E'
_journal_page_first 1880
_journal_page_last 1883
_journal_paper_doi 10.1107/S2056989019015147
_journal_volume 75
_journal_year 2019
_chemical_formula_iupac 'C10 H10 N2 O S'
_chemical_formula_moiety 'C10 H10 N2 O S'
_chemical_formula_sum 'C10 H10 N2 O S'
_chemical_formula_weight 206.26
_chemical_name_systematic
;
6-[(<i>E</i>)-2-(Thiophen-2-yl)ethenyl]-4,5-dihydropyridazin-3(2<i>H</i>)-one
;
_space_group_crystal_system monoclinic
_space_group_IT_number 14
_space_group_name_Hall '-P 2ybc'
_space_group_name_H-M_alt 'P 1 21/c 1'
_atom_sites_solution_hydrogens mixed
_audit_creation_method SHELXL-2015
_cell_angle_alpha 90
_cell_angle_beta 110.168(6)
_cell_angle_gamma 90
_cell_formula_units_Z 4
_cell_length_a 6.9932(5)
_cell_length_b 16.2916(9)
_cell_length_c 9.3544(7)
_cell_measurement_reflns_used 6992
_cell_measurement_temperature 296(2)
_cell_measurement_theta_max 29.98
_cell_measurement_theta_min 2.32
_cell_volume 1000.40(12)
_computing_cell_refinement
;
X-AREA (Stoe & Cie, 2002)
;
_computing_data_collection
;
X-AREA (Stoe & Cie, 2002)
;
_computing_data_reduction
;
X-RED32 (Stoe & Cie, 2002)
;
_computing_molecular_graphics
;
PLATON (Spek, 2009) and Mercury (Macrae <i>et al.</i>,
2008)
;
_computing_publication_material
;
WinGX (Farrugia, 2012) and PLATON (Spek, 2009)
;
_computing_structure_refinement
;
SHELXL2015 (Sheldrick, 2015b)
;
_computing_structure_solution
;
SHELXT2015 (Sheldrick, 2015a)
;
_diffrn_ambient_temperature 296(2)
_diffrn_detector 'image plate (34 cm diameter)'
_diffrn_detector_area_resol_mean 6.67
_diffrn_measured_fraction_theta_full 1.000
_diffrn_measured_fraction_theta_max 1.000
_diffrn_measurement_device '2-circle goniometer'
_diffrn_measurement_device_type 'Stoe IPDS 2'
_diffrn_measurement_method 'rotation method'
_diffrn_radiation_monochromator 'plane graphite'
_diffrn_radiation_type 'Mo K\a'
_diffrn_radiation_wavelength 0.71073
_diffrn_reflns_av_R_equivalents 0.0432
_diffrn_reflns_av_unetI/netI 0.0382
_diffrn_reflns_limit_h_max 8
_diffrn_reflns_limit_h_min -8
_diffrn_reflns_limit_k_max 19
_diffrn_reflns_limit_k_min -20
_diffrn_reflns_limit_l_max 11
_diffrn_reflns_limit_l_min -11
_diffrn_reflns_number 6292
_diffrn_reflns_theta_full 25.242
_diffrn_reflns_theta_max 25.995
_diffrn_reflns_theta_min 2.500
_diffrn_source 'sealed X-ray tube, 12 x 0.4 mm long-fine focus'
_diffrn_source_current 45
_diffrn_source_power 2.25
_diffrn_source_voltage 50
_exptl_absorpt_coefficient_mu 0.290
_exptl_absorpt_correction_T_max 0.9316
_exptl_absorpt_correction_T_min 0.7665
_exptl_absorpt_correction_type integration
_exptl_absorpt_process_details
;
(X-RED32; Stoe & Cie, 2002)
;
_exptl_crystal_colour orange
_exptl_crystal_density_diffrn 1.369
_exptl_crystal_description stick
_exptl_crystal_F_000 432
_exptl_crystal_size_max 0.780
_exptl_crystal_size_mid 0.430
_exptl_crystal_size_min 0.250
_refine_diff_density_max 0.241
_refine_diff_density_min -0.343
_refine_ls_extinction_method none
_refine_ls_goodness_of_fit_ref 1.022
_refine_ls_hydrogen_treatment mixed
_refine_ls_matrix_type full
_refine_ls_number_parameters 131
_refine_ls_number_reflns 1971
_refine_ls_number_restraints 19
_refine_ls_restrained_S_all 1.035
_refine_ls_R_factor_all 0.0657
_refine_ls_R_factor_gt 0.0446
_refine_ls_shift/su_max 0.000
_refine_ls_shift/su_mean 0.000
_refine_ls_structure_factor_coef Fsqd
_refine_ls_weighting_details 'w=1/[\s^2^(Fo^2^)+(0.0790P)^2^] where P=(Fo^2^+2Fc^2^)/3'
_refine_ls_weighting_scheme calc
_refine_ls_wR_factor_gt 0.1265
_refine_ls_wR_factor_ref 0.1346
_reflns_number_gt 1394
_reflns_number_total 1971
_reflns_threshold_expression 'I > 2\s(I)'
_cod_data_source_file mw2150sup1.cif
_cod_data_source_block I
_cod_original_sg_symbol_H-M 'P 21/c'
_cod_database_code 2243199
_shelx_space_group_comment
;
The symmetry employed for this shelxl refinement is uniquely defined
by the following loop, which should always be used as a source of
symmetry information in preference to the above space-group names.
They are only intended as comments.
;

loop_
_space_group_symop_operation_xyz
'x, y, z'
'-x, y+1/2, -z+1/2'
'-x, -y, -z'
'x, -y-1/2, z-1/2'

loop_
_atom_site_type_symbol
_atom_site_label
_atom_site_fract_x
_atom_site_fract_y
_atom_site_fract_z
_atom_site_U_iso_or_equiv
_atom_site_adp_type
_atom_site_calc_flag
_atom_site_occupancy
S S1 0.23031(12) 0.42526(4) 0.98925(7) 0.0768(3) Uani d 1
O O1 0.8844(3) 0.41724(11) 0.36257(19) 0.0752(5) Uani d 1
N N2 0.6910(3) 0.45665(12) 0.66000(19) 0.0559(5) Uani d 1
N N1 0.8097(3) 0.45451(13) 0.5682(2) 0.0581(5) Uani d 1
C C4 0.5618(3) 0.39839(14) 0.6440(2) 0.0521(5) Uani d 1
C C7 0.1949(3) 0.34895(13) 0.8563(2) 0.0517(5) Uani d 1
C C6 0.3065(3) 0.34666(13) 0.7517(2) 0.0535(5) Uani d 1
H H6 0.277544 0.303662 0.682065 0.064 Uiso calc 1
C C5 0.4468(3) 0.40054(14) 0.7461(2) 0.0549(5) Uani d 1
H H5 0.473561 0.443933 0.814790 0.066 Uiso calc 1
C C8 0.0484(4) 0.29384(15) 0.8660(2) 0.0607(6) Uani d 1
H H8 0.005051 0.248100 0.803758 0.073 Uiso calc 1
C C1 0.7734(3) 0.41133(14) 0.4389(2) 0.0568(6) Uani d 1
C C2 0.5880(4) 0.35925(15) 0.3960(2) 0.0640(6) Uani d 1
H H2A 0.607918 0.311934 0.339710 0.077 Uiso calc 1
H H2B 0.473610 0.390273 0.329261 0.077 Uiso calc 1
C C3 0.5376(4) 0.33001(16) 0.5325(3) 0.0681(6) Uani d 1
H H3A 0.398564 0.309944 0.499271 0.082 Uiso calc 1
H H3B 0.627316 0.285060 0.581438 0.082 Uiso calc 1
C C10 0.0570(4) 0.38383(19) 1.0572(3) 0.0739(7) Uani d 1
H H10 0.023862 0.405884 1.137400 0.089 Uiso calc 1
C C9 -0.0260(4) 0.31634(18) 0.9828(3) 0.0713(6) Uani d 1
H H9 -0.124891 0.286306 1.005625 0.086 Uiso calc 1
H H1 0.902(4) 0.4897(15) 0.593(2) 0.058(7) Uiso d 1

loop_
_atom_site_aniso_label
_atom_site_aniso_U_11
_atom_site_aniso_U_22
_atom_site_aniso_U_33
_atom_site_aniso_U_12
_atom_site_aniso_U_13
_atom_site_aniso_U_23
S1 0.0979(5) 0.0736(5) 0.0729(4) -0.0147(4) 0.0476(4) -0.0139(3)
O1 0.0895(12) 0.0816(12) 0.0746(10) -0.0144(10) 0.0540(9) -0.0103(8)
N2 0.0594(11) 0.0619(11) 0.0527(9) -0.0040(9) 0.0272(8) -0.0029(8)
N1 0.0604(11) 0.0644(12) 0.0580(10) -0.0108(10) 0.0312(9) -0.0065(9)
C4 0.0534(11) 0.0535(12) 0.0522(11) 0.0012(10) 0.0216(9) -0.0007(9)
C7 0.0521(11) 0.0561(13) 0.0465(10) 0.0032(10) 0.0165(9) 0.0054(9)
C6 0.0573(12) 0.0530(13) 0.0542(11) 0.0002(10) 0.0242(10) -0.0016(9)
C5 0.0610(12) 0.0565(13) 0.0525(11) -0.0034(11) 0.0261(9) -0.0043(9)
C8 0.0651(13) 0.0659(14) 0.0543(11) -0.0087(11) 0.0249(9) 0.0049(9)
C1 0.0655(13) 0.0554(13) 0.0550(11) 0.0023(11) 0.0279(10) 0.0014(9)
C2 0.0696(14) 0.0668(15) 0.0599(12) -0.0052(12) 0.0281(11) -0.0118(10)
C3 0.0757(15) 0.0639(15) 0.0798(15) -0.0133(12) 0.0459(13) -0.0150(12)
C10 0.0869(17) 0.0885(19) 0.0583(13) 0.0085(16) 0.0403(12) 0.0062(13)
C9 0.0686(14) 0.0910(18) 0.0624(12) -0.0097(13) 0.0329(10) 0.0097(12)

loop_
_atom_type_symbol
_atom_type_description
_atom_type_scat_dispersion_real
_atom_type_scat_dispersion_imag
_atom_type_scat_source
C C 0.0033 0.0016 'International Tables Vol C Tables 4.2.6.8 and 6.1.1.4'
H H 0.0000 0.0000 'International Tables Vol C Tables 4.2.6.8 and 6.1.1.4'
N N 0.0061 0.0033 'International Tables Vol C Tables 4.2.6.8 and 6.1.1.4'
O O 0.0106 0.0060 'International Tables Vol C Tables 4.2.6.8 and 6.1.1.4'
S S 0.1246 0.1234 'International Tables Vol C Tables 4.2.6.8 and 6.1.1.4'

loop_
_geom_angle_atom_site_label_1
_geom_angle_atom_site_label_2
_geom_angle_atom_site_label_3
_geom_angle
_geom_angle_publ_flag
C10 S1 C7 92.31(13) y
C4 N2 N1 117.21(18) ?
C1 N1 N2 127.1(2) ?
C1 N1 H1 119.6(16) ?
N2 N1 H1 112.7(16) ?
N2 C4 C5 115.76(19) ?
N2 C4 C3 122.57(19) ?
C5 C4 C3 121.6(2) ?
C8 C7 C6 127.6(2) ?
C8 C7 S1 110.28(16) ?
C6 C7 S1 122.15(16) ?
C5 C6 C7 125.9(2) ?
C5 C6 H6 117.1 ?
C7 C6 H6 117.1 ?
C6 C5 C4 126.5(2) ?
C6 C5 H5 116.7 ?
C4 C5 H5 116.7 ?
C7 C8 C9 111.1(2) ?
C7 C8 H8 124.4 ?
C9 C8 H8 124.4 ?
O1 C1 N1 121.4(2) y
O1 C1 C2 123.8(2) ?
N1 C1 C2 114.77(19) ?
C1 C2 C3 112.76(18) ?
C1 C2 H2A 109.0 ?
C3 C2 H2A 109.0 ?
C1 C2 H2B 109.0 ?
C3 C2 H2B 109.0 ?
H2A C2 H2B 107.8 ?
C4 C3 C2 110.5(2) ?
C4 C3 H3A 109.5 ?
C2 C3 H3A 109.5 ?
C4 C3 H3B 109.5 ?
C2 C3 H3B 109.5 ?
H3A C3 H3B 108.1 ?
C9 C10 S1 112.02(19) ?
C9 C10 H10 124.0 ?
S1 C10 H10 124.0 ?
C10 C9 C8 114.3(2) ?
C10 C9 H9 122.9 ?
C8 C9 H9 122.9 ?

loop_
_geom_bond_atom_site_label_1
_geom_bond_atom_site_label_2
_geom_bond_distance
_geom_bond_publ_flag
S1 C10 1.691(3) y
S1 C7 1.715(2) ?
O1 C1 1.227(3) y
N2 C4 1.283(3) y
N2 N1 1.385(2) y
N1 C1 1.345(3) y
N1 H1 0.83(2) ?
C4 C5 1.446(3) ?
C4 C3 1.495(3) ?
C7 C8 1.388(3) ?
C7 C6 1.448(3) ?
C6 C5 1.331(3) ?
C6 H6 0.9300 ?
C5 H5 0.9300 ?
C8 C9 1.411(3) ?
C8 H8 0.9300 ?
C1 C2 1.484(3) ?
C2 C3 1.515(3) ?
C2 H2A 0.9700 ?
C2 H2B 0.9700 ?
C3 H3A 0.9700 ?
C3 H3B 0.9700 ?
C10 C9 1.323(4) ?
C10 H10 0.9300 ?
C9 H9 0.9300 ?

loop_
_geom_hbond_atom_site_label_D
_geom_hbond_atom_site_label_H
_geom_hbond_atom_site_label_A
_geom_hbond_site_symmetry_A
_geom_hbond_distance_DH
_geom_hbond_distance_HA
_geom_hbond_distance_DA
_geom_hbond_angle_DHA
_geom_hbond_publ_flag
N1 H1 O1 3_766 0.83(3) 2.07(3) 2.899(3) 175(2) yes
C10 H10 O1 1_456 0.93 2.61 3.505(3) 160.5 yes

loop_
_geom_torsion_atom_site_label_1
_geom_torsion_atom_site_label_2
_geom_torsion_atom_site_label_3
_geom_torsion_atom_site_label_4
_geom_torsion
_geom_torsion_publ_flag
C4 N2 N1 C1 18.1(3) ?
N1 N2 C4 C5 177.40(18) ?
N1 N2 C4 C3 0.3(3) ?
C10 S1 C7 C8 0.74(18) ?
C10 S1 C7 C6 -179.65(18) ?
C8 C7 C6 C5 -179.7(2) ?
S1 C7 C6 C5 0.8(3) ?
C7 C6 C5 C4 179.0(2) y
N2 C4 C5 C6 -179.4(2) y
C3 C4 C5 C6 -2.3(4) ?
C6 C7 C8 C9 179.8(2) ?
S1 C7 C8 C9 -0.6(2) ?
N2 N1 C1 O1 176.4(2) ?
N2 N1 C1 C2 -1.9(3) ?
O1 C1 C2 C3 152.4(2) ?
N1 C1 C2 C3 -29.5(3) ?
N2 C4 C3 C2 -30.2(3) ?
C5 C4 C3 C2 152.9(2) ?
C1 C2 C3 C4 43.3(3) ?
C7 S1 C10 C9 -0.7(2) ?
S1 C10 C9 C8 0.5(3) ?
C7 C8 C9 C10 0.1(3) ?

_cod_database_fobs_code 2243199
